data_7716981
loop_
_publ_author_name
'Pavlishchuk, Anna V.'
'Kolotilov, Sergey V.'
'Zeller, Matthias'
'Pavlishchuk, Vitaly V.'
'Pointillart, Fabrice'
'Addison, Anthony W.'

_publ_section_title
;
 Magnetocaloric effect in 1D-polymers bearing 15-metallacrown-5
 {GdCu<sub>5</sub>}<sup>3+</sup> units and anionic oxalate complexes.
;
_journal_issue 37
_journal_name_full 'Dalton transactions (Cambridge, England : 2003)'
_journal_page_first 15713
_journal_page_last 15724
_journal_paper_doi 10.1039/d4dt02413c
_journal_volume 53
_journal_year 2024
_chemical_formula_moiety 'C32 H64.63 Cu13 Gd2 N20 O56.32, 11.48(H2 O)'
_chemical_formula_sum 'C32 H87.6 Cu13 Gd2 N20 O67.8'
_chemical_formula_weight 2978.24
_space_group_crystal_system triclinic
_space_group_IT_number 2
_space_group_name_Hall '-P 1'
_space_group_name_H-M_alt 'P -1'
_atom_sites_solution_hydrogens mixed
_atom_sites_solution_primary direct
_atom_sites_solution_secondary difmap
_audit_creation_method SHELXL-2018/3
_audit_update_record
;
2024-07-02 deposited with the CCDC.	2024-09-03 downloaded from the CCDC.
;
_cell_angle_alpha 97.361(2)
_cell_angle_beta 100.370(2)
_cell_angle_gamma 99.751(2)
_cell_formula_units_Z 1
_cell_length_a 9.2930(13)
_cell_length_b 14.602(2)
_cell_length_c 16.484(2)
_cell_measurement_reflns_used 9132
_cell_measurement_temperature 100(2)
_cell_measurement_theta_max 29.84
_cell_measurement_theta_min 2.83
_cell_volume 2139.3(5)
_computing_cell_refinement 'Apex2 v2008.2-4'
_computing_data_collection 'Apex2 v2008.2-4 (Bruker, 2008)'
_computing_data_reduction 'Apex2 v2008.2-4'
_computing_structure_refinement
;  
SHELXL-2018/3 (Sheldrick, 2015a, 2018), 
SHELXLE Rev1385 (H\"ubschle et al., 2011)
;
_computing_structure_solution 'SHELXS (Sheldrick, 2008)'
_diffrn_ambient_temperature 100(2)
_diffrn_measured_fraction_theta_full 0.999
_diffrn_measured_fraction_theta_max 0.900
_diffrn_measurement_device_type 'Bruker AXS SMART APEX CCD diffractometer'
_diffrn_measurement_method '\w scans'
_diffrn_radiation_monochromator graphite
_diffrn_radiation_type MoK\a
_diffrn_radiation_wavelength 0.71073
_diffrn_reflns_av_R_equivalents 0.0354
_diffrn_reflns_av_unetI/netI 0.0339
_diffrn_reflns_Laue_measured_fraction_full 0.999
_diffrn_reflns_Laue_measured_fraction_max 0.900
_diffrn_reflns_limit_h_max 13
_diffrn_reflns_limit_h_min -13
_diffrn_reflns_limit_k_max 20
_diffrn_reflns_limit_k_min -20
_diffrn_reflns_limit_l_max 23
_diffrn_reflns_limit_l_min -23
_diffrn_reflns_number 45021
_diffrn_reflns_point_group_measured_fraction_full 0.999
_diffrn_reflns_point_group_measured_fraction_max 0.900
_diffrn_reflns_theta_full 25.242
_diffrn_reflns_theta_max 31.825
_diffrn_reflns_theta_min 2.068
_diffrn_source 'fine-focus sealed tube'
_exptl_absorpt_coefficient_mu 4.813
_exptl_absorpt_correction_T_max 0.7464
_exptl_absorpt_correction_T_min 0.3945
_exptl_absorpt_correction_type multi-scan
_exptl_absorpt_process_details 'Apex2 v2008.2-4 (Bruker, 2008)'
_exptl_crystal_colour blue
_exptl_crystal_density_diffrn 2.312
_exptl_crystal_description plate
_exptl_crystal_F_000 1467
_exptl_crystal_size_max 0.490
_exptl_crystal_size_mid 0.150
_exptl_crystal_size_min 0.100
_refine_diff_density_max 1.440
_refine_diff_density_min -1.738
_refine_diff_density_rms 0.136
_refine_ls_extinction_method none
_refine_ls_goodness_of_fit_ref 1.047
_refine_ls_hydrogen_treatment mixed
_refine_ls_matrix_type full
_refine_ls_number_parameters 797
_refine_ls_number_reflns 13190
_refine_ls_number_restraints 154
_refine_ls_restrained_S_all 1.047
_refine_ls_R_factor_all 0.0401
_refine_ls_R_factor_gt 0.0306
_refine_ls_shift/su_max 0.001
_refine_ls_shift/su_mean 0.000
_refine_ls_structure_factor_coef Fsqd
_refine_ls_weighting_details 'w=1/[\s^2^(Fo^2^)+(0.0295P)^2^+4.9138P] where P=(Fo^2^+2Fc^2^)/3'
_refine_ls_weighting_scheme calc
_refine_ls_wR_factor_gt 0.0702
_refine_ls_wR_factor_ref 0.0766
_reflns_Friedel_coverage 0.000
_reflns_number_gt 11220
_reflns_number_total 13190
_reflns_threshold_expression 'I > 2\s(I)'
_cod_data_source_file d4dt02413c2.cif
_cod_data_source_block 09mz399_0m
_cod_depositor_comments 'Adding full bibliography for 7716981--7716983.cif.'
_cod_original_formula_sum 'C32 H87.60 Cu13 Gd2 N20 O67.80'
_cod_database_code 7716981
_shelx_shelxl_version_number 2018/3
_shelx_space_group_comment
;
The symmetry employed for this shelxl refinement is uniquely defined
by the following loop, which should always be used as a source of
symmetry information in preference to the above space-group names.
They are only intended as comments.
;
_shelx_estimated_absorpt_t_min 0.201
_shelx_estimated_absorpt_t_max 0.645

loop_
_space_group_symop_operation_xyz
'x, y, z'
'-x, -y, -z'

loop_
_atom_site_label
_atom_site_type_symbol
_atom_site_fract_x
_atom_site_fract_y
_atom_site_fract_z
_atom_site_U_iso_or_equiv
_atom_site_adp_type
_atom_site_occupancy
_atom_site_site_symmetry_order
_atom_site_calc_flag
_atom_site_refinement_flags_posn
_atom_site_refinement_flags_adp
_atom_site_refinement_flags_occupancy
_atom_site_disorder_assembly
_atom_site_disorder_group
Gd1 Gd 0.49293(2) 0.09098(2) 0.28080(2) 0.01605(4) Uani 1 1 d . . . . .
Cu1 Cu 0.76091(4) 0.11980(2) 0.12399(2) 0.01669(7) Uani 1 1 d . . . . .
Cu2 Cu 0.60927(4) -0.15104(2) 0.22838(2) 0.01888(8) Uani 1 1 d . . . . .
Cu3 Cu 0.33511(4) -0.07998(3) 0.42251(3) 0.02089(8) Uani 1 1 d . . . . .
Cu4 Cu 0.31663(4) 0.23569(2) 0.44396(2) 0.01429(7) Uani 1 1 d . . . . .
Cu5 Cu 0.61951(4) 0.36094(2) 0.27792(2) 0.01425(7) Uani 1 1 d . . . . .
Cu6 Cu 0.000000 0.000000 0.000000 0.01502(9) Uani 1 2 d S . P A .
Cu7 Cu 0.00120(4) 0.48399(3) 0.32638(2) 0.01869(7) Uani 1 1 d . . . . .
O1 O 0.5390(2) -0.06695(14) 0.30556(12) 0.0159(4) Uani 1 1 d . . . . .
O2 O 0.5459(3) -0.24761(15) 0.29330(14) 0.0215(4) Uani 1 1 d . . . . .
O3 O 0.3903(3) 0.04865(15) 0.40138(17) 0.0295(6) Uani 1 1 d . . . . .
O4 O 0.2217(2) -0.02618(14) 0.49800(13) 0.0171(4) Uani 1 1 d . . . . .
O5 O 0.4587(2) 0.23276(13) 0.37133(13) 0.0165(4) Uani 1 1 d . . . . .
O6 O 0.3533(2) 0.37167(14) 0.44548(13) 0.0167(4) Uani 1 1 d . . . . .
O7 O 0.6431(2) 0.23295(14) 0.24932(13) 0.0159(4) Uani 1 1 d . . . . .
O8 O 0.7593(2) 0.39268(14) 0.20621(14) 0.0200(4) Uani 1 1 d D . . . .
O9 O 0.6413(2) 0.04042(14) 0.18307(13) 0.0184(4) Uani 1 1 d . . . . .
O10 O 0.8275(3) 0.00472(15) 0.08714(15) 0.0246(5) Uani 1 1 d . . . . .
O11 O 0.1189(2) -0.06855(14) 0.07295(13) 0.0180(4) Uani 1 1 d . . . . .
O12 O 0.1331(2) 0.11578(15) 0.06967(14) 0.0218(4) Uani 1 1 d . U . . .
C12 C 0.2393(11) 0.0926(9) 0.1131(5) 0.0145(15) Uani 0.494(6) 1 d D U P A 1
O13 O 0.3520(5) 0.1476(4) 0.1581(4) 0.0158(9) Uani 0.494(6) 1 d D U P A 1
C12B C 0.2242(11) 0.0955(9) 0.1335(6) 0.0174(16) Uani 0.506(6) 1 d D U P A 2
O13B O 0.3198(6) 0.1523(3) 0.1886(4) 0.0203(10) Uani 0.506(6) 1 d D U P A 2
O14 O 0.3167(2) -0.03475(16) 0.17982(15) 0.0259(5) Uani 1 1 d D . . . .
O18 O -0.1032(2) 0.41147(15) 0.39871(14) 0.0203(4) Uani 1 1 d . . . . .
O19 O 0.0809(3) 0.37127(16) 0.29901(14) 0.0238(4) Uani 1 1 d D . . . .
O20 O -0.0887(2) 0.28048(16) 0.45371(16) 0.0254(5) Uani 1 1 d . . . . .
O21 O 0.0814(3) 0.22982(17) 0.33917(16) 0.0306(5) Uani 1 1 d D . . . .
O22 O -0.0944(2) 0.59115(15) 0.34582(14) 0.0211(4) Uani 1 1 d . . . . .
O23 O 0.0931(3) 0.55387(17) 0.24908(15) 0.0254(5) Uani 1 1 d D . . . .
O24 O -0.0992(3) 0.7315(2) 0.30529(18) 0.0386(6) Uani 1 1 d . . . . .
O25 O 0.0982(4) 0.6927(2) 0.2042(2) 0.0560(9) Uani 1 1 d . . . . .
N1 N 0.4637(3) -0.12212(16) 0.35418(15) 0.0144(4) Uani 1 1 d . . . . .
N2 N 0.3261(3) -0.21050(17) 0.45523(16) 0.0175(5) Uani 1 1 d . . . . .
H2C H 0.379791 -0.205635 0.508780 0.021 Uiso 1 1 d R U . . .
H2D H 0.228690 -0.237736 0.453775 0.021 Uiso 1 1 d R U . . .
N3 N 0.3119(3) 0.10485(18) 0.44559(18) 0.0218(5) Uani 1 1 d . . . . .
N4 N 0.1887(3) 0.22332(17) 0.53031(16) 0.0183(5) Uani 1 1 d . . . . .
H4C H 0.237928 0.261122 0.579960 0.022 Uiso 1 1 d R U . . .
H4D H 0.101027 0.242932 0.512656 0.022 Uiso 1 1 d R U . . .
N5 N 0.4970(3) 0.32464(16) 0.35411(15) 0.0169(4) Uani 1 1 d . . . . .
N6 N 0.5867(3) 0.49055(17) 0.31563(17) 0.0190(5) Uani 1 1 d . . . . .
H6C H 0.675804 0.528406 0.343686 0.023 Uiso 1 1 d R U . . .
H6D H 0.551602 0.516402 0.269783 0.023 Uiso 1 1 d R U . . .
N7 N 0.7272(3) 0.23092(17) 0.18674(15) 0.0157(4) Uani 1 1 d . . . . .
N8 N 0.8832(3) 0.21480(18) 0.07076(19) 0.0248(6) Uani 1 1 d . . . . .
H8C H 0.981114 0.207817 0.081003 0.030 Uiso 1 1 d R U . . .
H8D H 0.848317 0.203220 0.013803 0.030 Uiso 1 1 d R U . . .
N9 N 0.6731(3) -0.05054(17) 0.17144(16) 0.0183(5) Uani 1 1 d . . . . .
N10 N 0.7135(3) -0.22348(18) 0.15401(17) 0.0227(5) Uani 1 1 d . . . . .
H10C H 0.772607 -0.256394 0.185060 0.027 Uiso 1 1 d R U . . .
H10D H 0.643924 -0.266184 0.113959 0.027 Uiso 1 1 d R U . . .
C1 C 0.4721(3) -0.2099(2) 0.34416(17) 0.0148(5) Uani 1 1 d . . . . .
C2 C 0.3888(3) -0.27050(19) 0.39585(18) 0.0162(5) Uani 1 1 d . . . . .
H2A H 0.306921 -0.317776 0.358404 0.019 Uiso 1 1 calc R U . . .
H2B H 0.457613 -0.304474 0.427424 0.019 Uiso 1 1 calc R U . . .
C3 C 0.2347(3) 0.0631(2) 0.49278(18) 0.0159(5) Uani 1 1 d . . . . .
C4 C 0.1548(3) 0.1235(2) 0.54344(19) 0.0175(5) Uani 1 1 d . . . . .
H4A H 0.045858 0.099156 0.526770 0.021 Uiso 1 1 calc R U . . .
H4B H 0.186331 0.120281 0.603490 0.021 Uiso 1 1 calc R U . . .
C5 C 0.4400(3) 0.3878(2) 0.39236(17) 0.0158(5) Uani 1 1 d . . . . .
C6 C 0.4774(3) 0.48636(19) 0.37140(19) 0.0176(5) Uani 1 1 d . . . . .
H6A H 0.385122 0.504238 0.343463 0.021 Uiso 1 1 calc R U . . .
H6B H 0.519624 0.531907 0.423597 0.021 Uiso 1 1 calc R U . . .
C7 C 0.7801(3) 0.3125(2) 0.16969(18) 0.0165(5) Uani 1 1 d . . . . .
C8 C 0.8748(4) 0.3122(2) 0.1039(2) 0.0232(6) Uani 1 1 d . . . . .
H8A H 0.831026 0.342679 0.057715 0.028 Uiso 1 1 calc R U . . .
H8B H 0.976553 0.348783 0.128711 0.028 Uiso 1 1 calc R U . . .
C9 C 0.7680(3) -0.0617(2) 0.1235(2) 0.0209(6) Uani 1 1 d . . . . .
C10 C 0.8071(4) -0.1587(2) 0.1124(2) 0.0315(8) Uani 1 1 d . . . . .
H10A H 0.789924 -0.184083 0.052062 0.038 Uiso 1 1 calc R U . . .
H10B H 0.913939 -0.153992 0.136986 0.038 Uiso 1 1 calc R U . . .
C11 C 0.2222(3) -0.0123(2) 0.1259(2) 0.0203(6) Uani 1 1 d . U . . .
C13 C -0.0581(3) 0.3340(2) 0.40419(19) 0.0188(5) Uani 1 1 d . . . . .
C14 C 0.0433(3) 0.3074(2) 0.34174(19) 0.0211(6) Uani 1 1 d . . . . .
C15 C -0.0571(4) 0.6554(2) 0.3032(2) 0.0240(6) Uani 1 1 d . . . . .
C16 C 0.0530(4) 0.6337(3) 0.2456(2) 0.0294(7) Uani 1 1 d . . . . .
O15 O 0.7307(3) 0.11177(16) 0.37036(15) 0.0240(5) Uani 1 1 d D . . . .
H15A H 0.745(5) 0.076(3) 0.404(2) 0.036 Uiso 1 1 d D U . . .
H15B H 0.791(4) 0.162(2) 0.385(3) 0.036 Uiso 1 1 d D U . . .
O16 O 0.4093(5) 0.3381(3) 0.1522(3) 0.0389(11) Uani 0.664(5) 1 d D . P B 1
H16A H 0.368(6) 0.2837(15) 0.152(5) 0.058 Uiso 0.664(5) 1 d D U P B 1
H16B H 0.346(5) 0.373(3) 0.153(6) 0.058 Uiso 0.664(5) 1 d D U P B 1
O32 O 0.2294(5) 0.4725(3) 0.1303(3) 0.0414(11) Uani 0.664(5) 1 d D . P B 1
H32A H 0.208(9) 0.472(6) 0.0763(16) 0.062 Uiso 0.664(5) 1 d D U P B 1
H32B H 0.166(5) 0.489(5) 0.157(3) 0.062 Uiso 0.664(5) 1 d D U P B 1
O33 O 0.4990(5) 0.5900(3) 0.1776(3) 0.0331(9) Uani 0.664(5) 1 d D . P B 1
H33A H 0.497(9) 0.638(3) 0.211(4) 0.050 Uiso 0.664(5) 1 d D U P B 1
H33B H 0.419(6) 0.554(5) 0.150(5) 0.050 Uiso 0.664(5) 1 d D U P B 1
O31 O 0.7533(7) 0.5518(4) 0.1269(4) 0.0481(14) Uani 0.664(5) 1 d D . P B 1
H31A H 0.665(4) 0.561(5) 0.123(3) 0.072 Uiso 0.664(5) 1 d D U P B 1
H31B H 0.752(8) 0.498(3) 0.141(4) 0.072 Uiso 0.664(5) 1 d D U P B 1
O34 O 0.4891(8) 0.2800(6) 0.0069(5) 0.093(3) Uani 0.664(5) 1 d D . P B 1
H34A H 0.462(8) 0.321(3) 0.039(3) 0.139 Uiso 0.664(5) 1 d D U P B 1
H34B H 0.566(9) 0.301(5) -0.008(6) 0.139 Uiso 0.664(5) 1 d D U P B 1
O35 O 0.9563(9) 0.5454(7) 0.0263(4) 0.088(3) Uani 0.5 1 d D . P C -1
H35A H 0.868218 0.534039 0.035770 0.131 Uiso 0.5 1 d DR U P C -1
H35B H 1.002770 0.586902 0.075400 0.131 Uiso 0.5 1 d DR U P C -1
O35B O 1.0949(16) 0.3851(10) -0.0136(10) 0.160(8) Uani 0.5 1 d D . P D -1
H35C H 1.162400 0.376359 -0.039851 0.239 Uiso 0.5 1 d DR U P D -1
H35D H 1.093471 0.443008 -0.006973 0.239 Uiso 0.5 1 d DR U P D -1
O16B O 0.2618(14) 0.3353(7) 0.1719(7) 0.062(3) Uani 0.336(5) 1 d D . P B 2
H16C H 0.287176 0.283480 0.179609 0.093 Uiso 0.336(5) 1 d DR U P B 2
H16D H 0.205798 0.343785 0.210527 0.093 Uiso 0.336(5) 1 d DR U P B 2
O32B O 0.3759(10) 0.5726(7) 0.1936(6) 0.041(2) Uani 0.336(5) 1 d D . P B 2
H32C H 0.292(7) 0.549(4) 0.204(8) 0.062 Uiso 0.336(5) 1 d D U P B 2
H32D H 0.410(11) 0.623(6) 0.229(7) 0.062 Uiso 0.336(5) 1 d D U P B 2
O31B O 0.678(2) 0.5135(16) 0.0908(16) 0.139(11) Uani 0.336(5) 1 d D . P B 2
H31C H 0.584828 0.492794 0.073496 0.209 Uiso 0.336(5) 1 d DR U P B 2
H31D H 0.707074 0.481077 0.127104 0.209 Uiso 0.336(5) 1 d DR U P B 2
O34B O 0.5184(15) 0.3549(10) -0.0021(7) 0.068(4) Uani 0.336(5) 1 d D . P B 2
H34C H 0.470(9) 0.398(2) -0.018(4) 0.102 Uiso 0.336(5) 1 d D U P B 2
H34D H 0.567(18) 0.343(4) -0.039(8) 0.102 Uiso 0.336(5) 1 d D U P B 2
O17 O 0.5577(4) 0.0983(4) 0.0047(2) 0.0659(11) Uani 1 1 d D . . . .
H17A H 0.497(6) 0.131(4) 0.017(4) 0.099 Uiso 1 1 d D U . . .
H17B H 0.514(9) 0.0406(15) -0.004(7) 0.099 Uiso 0.5 1 d D U P E -1
H17C H 0.567(10) 0.1052(19) -0.045(2) 0.099 Uiso 0.5 1 d D U P F -2
O26 O 0.2056(2) 0.53561(17) 0.44889(14) 0.0223(4) Uani 1 1 d D . . . .
H26A H 0.235(5) 0.485(2) 0.456(3) 0.033 Uiso 1 1 d D U . . .
H26B H 0.169(5) 0.549(3) 0.4905(19) 0.033 Uiso 1 1 d D U . . .
O27 O 0.1203(3) -0.10960(18) 0.30591(17) 0.0301(5) Uani 1 1 d D . . . .
H27A H 0.076(5) -0.164(3) 0.277(5) 0.045 Uiso 0.494(6) 1 d D U P A 1
H27B H 0.204(3) -0.099(4) 0.292(3) 0.045 Uiso 0.494(6) 1 d D U P A 1
H27C H 0.045(6) -0.153(4) 0.301(6) 0.045 Uiso 0.506(6) 1 d D U P A 2
H27D H 0.094(7) -0.059(3) 0.317(4) 0.045 Uiso 0.506(6) 1 d D U P A 2
O28 O 0.3307(4) -0.2256(3) 0.1233(3) 0.0676(11) Uani 1 1 d D . . . .
H28A H 0.261(6) -0.260(4) 0.136(5) 0.101 Uiso 1 1 d D U . . .
H28B H 0.319(9) -0.170(2) 0.130(5) 0.101 Uiso 1 1 d D U . . .
O29 O 0.1931(5) 0.0799(3) 0.2707(3) 0.0179(10) Uani 0.494(6) 1 d D . P A 1
H29A H 0.145(8) 0.028(3) 0.276(5) 0.027 Uiso 0.494(6) 1 d D U P A 1
H29B H 0.155(9) 0.126(4) 0.285(5) 0.027 Uiso 0.494(6) 1 d D U P A 1
O29B O -0.0208(7) 0.0404(4) 0.2904(7) 0.075(3) Uani 0.506(6) 1 d D . P A 2
H29C H 0.029(14) 0.094(2) 0.288(7) 0.113 Uiso 0.506(6) 1 d D U P A 2
H29D H -0.110(6) 0.040(11) 0.293(10) 0.113 Uiso 0.506(6) 1 d D U P A 2
O36 O 0.734(2) 0.4281(17) -0.0312(13) 0.029(9) Uani 0.081(9) 1 d D . P G 5
H36A H 0.728790 0.440577 0.019282 0.043 Uiso 0.081(9) 1 d DR U P G 5
H36B H 0.830066 0.436253 -0.030642 0.043 Uiso 0.081(9) 1 d DR U P G 5
O36C O 0.564(2) 0.4363(16) -0.0422(10) 0.055(8) Uani 0.154(11) 1 d D U P H 6
H36C H 0.616965 0.468917 0.005646 0.083 Uiso 0.154(11) 1 d DR U P H 6
H36D H 0.540983 0.488177 -0.052038 0.083 Uiso 0.154(11) 1 d DR U P H 6

loop_
_atom_site_aniso_label
_atom_site_aniso_U_11
_atom_site_aniso_U_22
_atom_site_aniso_U_33
_atom_site_aniso_U_23
_atom_site_aniso_U_13
_atom_site_aniso_U_12
Gd1 0.02416(7) 0.01011(6) 0.01451(7) 0.00214(4) 0.00708(5) 0.00177(5)
Cu1 0.01919(16) 0.01130(15) 0.02237(17) 0.00391(12) 0.01089(13) 0.00283(12)
Cu2 0.02808(19) 0.01249(16) 0.02101(17) 0.00579(13) 0.01415(14) 0.00568(13)
Cu3 0.02162(17) 0.01254(16) 0.0362(2) 0.00955(14) 0.01922(15) 0.00634(13)
Cu4 0.01336(15) 0.01106(15) 0.02010(16) 0.00309(12) 0.00717(12) 0.00259(11)
Cu5 0.01485(15) 0.01007(15) 0.01882(16) 0.00233(12) 0.00700(12) 0.00143(11)
Cu6 0.0117(2) 0.0137(2) 0.0195(2) 0.00314(17) 0.00296(17) 0.00207(16)
Cu7 0.01651(16) 0.01814(17) 0.02370(18) 0.00450(13) 0.00786(13) 0.00498(13)
O1 0.0216(10) 0.0110(9) 0.0173(9) 0.0044(7) 0.0095(8) 0.0018(7)
O2 0.0313(11) 0.0130(9) 0.0255(11) 0.0043(8) 0.0171(9) 0.0060(8)
O3 0.0340(13) 0.0135(10) 0.0539(16) 0.0112(10) 0.0341(12) 0.0094(9)
O4 0.0152(9) 0.0148(9) 0.0247(10) 0.0063(8) 0.0091(8) 0.0045(7)
O5 0.0208(10) 0.0100(9) 0.0204(10) 0.0022(7) 0.0106(8) 0.0012(7)
O6 0.0185(9) 0.0137(9) 0.0199(10) 0.0032(7) 0.0080(8) 0.0038(7)
O7 0.0178(9) 0.0129(9) 0.0197(10) 0.0038(7) 0.0099(7) 0.0033(7)
O8 0.0236(10) 0.0121(9) 0.0277(11) 0.0041(8) 0.0140(9) 0.0029(8)
O9 0.0238(10) 0.0105(9) 0.0249(10) 0.0054(7) 0.0129(8) 0.0048(7)
O10 0.0325(12) 0.0149(10) 0.0346(12) 0.0090(9) 0.0234(10) 0.0065(9)
O11 0.0169(9) 0.0151(9) 0.0215(10) 0.0041(8) 0.0030(8) 0.0016(7)
O12 0.0176(10) 0.0152(10) 0.0295(11) 0.0058(8) -0.0025(8) 0.0007(8)
C12 0.014(3) 0.016(3) 0.014(3) 0.006(3) 0.004(2) 0.000(2)
O13 0.012(2) 0.016(2) 0.019(3) 0.0055(18) 0.0022(16) -0.0018(15)
C12B 0.017(3) 0.014(2) 0.021(4) 0.005(3) 0.005(3) 0.002(2)
O13B 0.020(2) 0.0138(19) 0.024(3) 0.0003(19) 0.0008(19) 0.0032(16)
O14 0.0208(11) 0.0182(11) 0.0348(13) 0.0089(9) -0.0059(9) 0.0022(8)
O18 0.0207(10) 0.0164(10) 0.0259(11) 0.0041(8) 0.0090(8) 0.0044(8)
O19 0.0234(11) 0.0260(11) 0.0247(11) 0.0025(9) 0.0071(9) 0.0114(9)
O20 0.0159(10) 0.0224(11) 0.0418(14) 0.0129(10) 0.0107(9) 0.0034(8)
O21 0.0365(13) 0.0223(12) 0.0314(13) -0.0025(9) -0.0010(10) 0.0149(10)
O22 0.0192(10) 0.0187(10) 0.0269(11) 0.0042(8) 0.0075(8) 0.0047(8)
O23 0.0238(11) 0.0298(12) 0.0280(12) 0.0091(9) 0.0125(9) 0.0092(9)
O24 0.0518(17) 0.0357(15) 0.0425(15) 0.0196(12) 0.0230(13) 0.0239(13)
O25 0.074(2) 0.055(2) 0.067(2) 0.0422(18) 0.0469(19) 0.0325(18)
N1 0.0146(10) 0.0124(10) 0.0174(11) 0.0049(8) 0.0061(8) 0.0009(8)
N2 0.0158(11) 0.0148(11) 0.0243(12) 0.0056(9) 0.0094(9) 0.0027(9)
N3 0.0232(12) 0.0144(11) 0.0346(14) 0.0058(10) 0.0184(11) 0.0072(9)
N4 0.0185(11) 0.0157(11) 0.0243(12) 0.0058(9) 0.0094(9) 0.0059(9)
N5 0.0210(11) 0.0102(10) 0.0197(11) 0.0025(8) 0.0074(9) 0.0000(8)
N6 0.0209(12) 0.0125(11) 0.0259(13) 0.0037(9) 0.0113(10) 0.0017(9)
N7 0.0146(10) 0.0145(11) 0.0196(11) 0.0036(9) 0.0077(9) 0.0026(8)
N8 0.0288(14) 0.0147(12) 0.0368(15) 0.0063(10) 0.0196(12) 0.0051(10)
N9 0.0258(12) 0.0121(11) 0.0210(12) 0.0052(9) 0.0110(10) 0.0067(9)
N10 0.0333(14) 0.0147(12) 0.0275(13) 0.0095(10) 0.0167(11) 0.0093(10)
C1 0.0130(11) 0.0163(12) 0.0155(12) 0.0017(9) 0.0044(9) 0.0029(9)
C2 0.0158(12) 0.0123(12) 0.0222(13) 0.0040(10) 0.0073(10) 0.0027(9)
C3 0.0122(11) 0.0158(12) 0.0216(13) 0.0077(10) 0.0051(10) 0.0025(9)
C4 0.0146(12) 0.0168(13) 0.0235(14) 0.0044(10) 0.0094(10) 0.0031(10)
C5 0.0149(12) 0.0154(12) 0.0160(12) 0.0012(10) 0.0041(9) -0.0002(9)
C6 0.0181(13) 0.0124(12) 0.0227(14) 0.0029(10) 0.0062(10) 0.0017(10)
C7 0.0161(12) 0.0142(12) 0.0201(13) 0.0019(10) 0.0068(10) 0.0028(10)
C8 0.0298(16) 0.0145(13) 0.0300(16) 0.0048(11) 0.0185(13) 0.0035(11)
C9 0.0259(14) 0.0162(13) 0.0255(15) 0.0066(11) 0.0146(12) 0.0054(11)
C10 0.045(2) 0.0173(15) 0.046(2) 0.0133(14) 0.0324(17) 0.0136(14)
C11 0.0154(12) 0.0134(12) 0.0304(15) 0.0077(11) 0.0006(11) -0.0004(10)
C13 0.0127(12) 0.0161(13) 0.0255(14) 0.0010(11) 0.0027(10) 0.0000(10)
C14 0.0189(13) 0.0227(14) 0.0195(14) -0.0025(11) -0.0013(10) 0.0085(11)
C15 0.0246(15) 0.0248(15) 0.0236(15) 0.0038(12) 0.0052(12) 0.0071(12)
C16 0.0333(18) 0.0312(18) 0.0287(17) 0.0113(14) 0.0116(14) 0.0096(14)
O15 0.0280(12) 0.0151(10) 0.0261(12) 0.0084(8) 0.0009(9) -0.0018(8)
O16 0.038(2) 0.0144(17) 0.053(3) 0.0061(17) -0.0160(19) -0.0002(15)
O32 0.042(2) 0.042(3) 0.046(3) 0.008(2) 0.023(2) 0.0104(19)
O33 0.037(2) 0.0236(19) 0.038(2) -0.0016(16) 0.0150(17) 0.0032(16)
O31 0.063(4) 0.041(3) 0.060(3) 0.030(3) 0.036(3) 0.021(3)
O34 0.063(4) 0.080(5) 0.113(6) 0.034(4) -0.030(4) -0.012(4)
O35 0.066(5) 0.144(10) 0.040(4) 0.016(5) 0.010(4) -0.016(6)
O35B 0.163(13) 0.192(15) 0.222(17) 0.148(14) 0.140(13) 0.115(12)
O16B 0.090(9) 0.042(6) 0.064(7) 0.009(5) 0.034(6) 0.025(6)
O32B 0.038(5) 0.048(5) 0.041(5) 0.009(4) 0.012(4) 0.011(4)
O31B 0.093(13) 0.140(19) 0.27(3) 0.18(2) 0.103(17) 0.069(13)
O34B 0.073(8) 0.076(9) 0.051(7) -0.014(6) 0.018(6) 0.012(7)
O17 0.047(2) 0.111(3) 0.0353(18) 0.009(2) -0.0028(15) 0.019(2)
O26 0.0208(10) 0.0248(11) 0.0255(11) 0.0057(9) 0.0104(9) 0.0091(9)
O27 0.0263(12) 0.0240(12) 0.0350(14) 0.0000(10) -0.0011(10) 0.0023(9)
O28 0.052(2) 0.051(2) 0.112(3) 0.046(2) 0.017(2) 0.0171(18)
O29 0.017(2) 0.016(2) 0.021(2) 0.0017(16) 0.0077(16) 0.0049(15)
O29B 0.031(3) 0.024(3) 0.146(8) -0.016(4) -0.025(4) 0.006(3)
O36 0.026(16) 0.05(2) 0.013(13) 0.009(12) 0.004(10) 0.005(13)
O36C 0.068(14) 0.067(14) 0.036(11) 0.021(9) 0.022(9) 0.008(10)

loop_
_atom_type_symbol
_atom_type_description
_atom_type_scat_dispersion_real
_atom_type_scat_dispersion_imag
_atom_type_scat_source
C C 0.0033 0.0016 'International Tables Vol C Tables 4.2.6.8 and 6.1.1.4'
H H 0.0000 0.0000 'International Tables Vol C Tables 4.2.6.8 and 6.1.1.4'
Cu Cu 0.3201 1.2651 'International Tables Vol C Tables 4.2.6.8 and 6.1.1.4'
Gd Gd -0.1653 3.9035 'International Tables Vol C Tables 4.2.6.8 and 6.1.1.4'
N N 0.0061 0.0033 'International Tables Vol C Tables 4.2.6.8 and 6.1.1.4'
O O 0.0106 0.0060 'International Tables Vol C Tables 4.2.6.8 and 6.1.1.4'

loop_
_geom_angle_atom_site_label_1
_geom_angle_atom_site_label_2
_geom_angle_atom_site_label_3
_geom_angle
_geom_angle_site_symmetry_1
_geom_angle_site_symmetry_3
_geom_angle_publ_flag
O15 Gd1 O13B 149.33(14) . . ?
O15 Gd1 O9 78.72(8) . . ?
O13B Gd1 O9 98.87(16) . . ?
O15 Gd1 O3 85.85(9) . . ?
O13B Gd1 O3 111.03(17) . . ?
O9 Gd1 O3 142.76(7) . . ?
O15 Gd1 O14 138.24(8) . . ?
O13B Gd1 O14 68.19(13) . . ?
O9 Gd1 O14 76.36(8) . . ?
O3 Gd1 O14 94.22(9) . . ?
O15 Gd1 O7 74.51(7) . . ?
O13B Gd1 O7 75.69(14) . . ?
O9 Gd1 O7 72.15(6) . . ?
O3 Gd1 O7 135.52(7) . . ?
O14 Gd1 O7 126.87(7) . . ?
O15 Gd1 O1 71.90(7) . . ?
O13B Gd1 O1 137.06(13) . . ?
O9 Gd1 O1 72.50(6) . . ?
O3 Gd1 O1 70.52(7) . . ?
O14 Gd1 O1 68.90(7) . . ?
O7 Gd1 O1 134.91(6) . . ?
O15 Gd1 O5 86.01(8) . . ?
O13B Gd1 O5 77.46(14) . . ?
O9 Gd1 O5 142.37(7) . . ?
O3 Gd1 O5 68.44(7) . . ?
O14 Gd1 O5 132.66(7) . . ?
O7 Gd1 O5 70.67(6) . . ?
O1 Gd1 O5 134.37(6) . . ?
O15 Gd1 O13 143.38(12) . . ?
O9 Gd1 O13 84.47(14) . . ?
O3 Gd1 O13 124.88(14) . . ?
O14 Gd1 O13 65.89(12) . . ?
O7 Gd1 O13 69.41(12) . . ?
O1 Gd1 O13 132.85(13) . . ?
O5 Gd1 O13 87.92(14) . . ?
O15 Gd1 O29 146.27(11) . . ?
O9 Gd1 O29 133.62(10) . . ?
O3 Gd1 O29 62.52(11) . . ?
O14 Gd1 O29 60.92(11) . . ?
O7 Gd1 O29 119.35(10) . . ?
O1 Gd1 O29 105.23(10) . . ?
O5 Gd1 O29 72.23(10) . . ?
O13 Gd1 O29 62.99(15) . . ?
N7 Cu1 O9 91.05(9) . . ?
N7 Cu1 O10 165.34(11) . . ?
O9 Cu1 O10 84.50(9) . . ?
N7 Cu1 N8 82.81(10) . . ?
O9 Cu1 N8 173.83(10) . . ?
O10 Cu1 N8 101.30(10) . . ?
N7 Cu1 O17 99.44(13) . . ?
O9 Cu1 O17 92.41(13) . . ?
O10 Cu1 O17 94.70(14) . . ?
N8 Cu1 O17 89.22(14) . . ?
N9 Cu2 O1 91.22(9) . . ?
N9 Cu2 O2 176.19(10) . . ?
O1 Cu2 O2 85.39(8) . . ?
N9 Cu2 N10 83.43(10) . . ?
O1 Cu2 N10 170.75(11) . . ?
O2 Cu2 N10 99.69(9) . . ?
N1 Cu3 O4 173.90(9) . . ?
N1 Cu3 O3 90.84(9) . . ?
O4 Cu3 O3 85.12(9) . . ?
N1 Cu3 N2 82.95(10) . . ?
O4 Cu3 N2 100.11(9) . . ?
O3 Cu3 N2 167.46(11) . . ?
N3 Cu4 O5 88.30(9) . . ?
N3 Cu4 O6 171.57(10) . . ?
O5 Cu4 O6 85.97(8) . . ?
N3 Cu4 N4 83.80(10) . . ?
O5 Cu4 N4 169.78(10) . . ?
O6 Cu4 N4 101.14(9) . . ?
N5 Cu5 O7 91.08(9) . . ?
N5 Cu5 O8 174.46(10) . . ?
O7 Cu5 O8 85.85(8) . . ?
N5 Cu5 N6 84.05(10) . . ?
O7 Cu5 N6 175.07(9) . . ?
O8 Cu5 N6 98.94(9) . . ?
O11 Cu6 O11 180.0 . 2 ?
O11 Cu6 O12 94.96(9) . 2 ?
O11 Cu6 O12 85.04(9) 2 2 ?
O11 Cu6 O12 85.04(9) . . ?
O11 Cu6 O12 94.96(9) 2 . ?
O12 Cu6 O12 180.0 2 . ?
O11 Cu6 O10 92.04(8) . 1_455 ?
O11 Cu6 O10 87.96(8) 2 1_455 ?
O12 Cu6 O10 88.99(9) 2 1_455 ?
O12 Cu6 O10 91.01(9) . 1_455 ?
O11 Cu6 O10 87.96(8) . 2_655 ?
O11 Cu6 O10 92.04(8) 2 2_655 ?
O12 Cu6 O10 91.01(9) 2 2_655 ?
O12 Cu6 O10 88.99(9) . 2_655 ?
O10 Cu6 O10 180.00(8) 1_455 2_655 ?
O22 Cu7 O19 174.75(10) . . ?
O22 Cu7 O23 85.21(9) . . ?
O19 Cu7 O23 95.01(10) . . ?
O22 Cu7 O18 93.96(9) . . ?
O19 Cu7 O18 85.49(9) . . ?
O23 Cu7 O18 176.33(10) . . ?
O22 Cu7 O26 95.70(9) . . ?
O19 Cu7 O26 89.47(9) . . ?
O23 Cu7 O26 97.62(9) . . ?
O18 Cu7 O26 86.02(9) . . ?
N1 O1 Cu2 107.32(15) . . ?
N1 O1 Gd1 123.86(15) . . ?
Cu2 O1 Gd1 123.89(9) . . ?
C1 O2 Cu2 106.29(18) . . ?
N3 O3 Cu3 107.43(16) . . ?
N3 O3 Gd1 123.90(17) . . ?
Cu3 O3 Gd1 124.72(11) . . ?
C3 O4 Cu3 107.54(17) . . ?
N5 O5 Cu4 107.12(15) . . ?
N5 O5 Gd1 122.72(15) . . ?
Cu4 O5 Gd1 126.27(9) . . ?
C5 O6 Cu4 106.11(17) . . ?
N7 O7 Cu5 107.66(15) . . ?
N7 O7 Gd1 123.39(15) . . ?
Cu5 O7 Gd1 126.44(9) . . ?
C7 O8 Cu5 106.05(17) . . ?
N9 O9 Cu1 108.76(15) . . ?
N9 O9 Gd1 123.59(15) . . ?
Cu1 O9 Gd1 126.87(9) . . ?
C9 O10 Cu1 108.27(18) . . ?
C9 O10 Cu6 128.89(19) . 1_655 ?
Cu1 O10 Cu6 122.68(10) . 1_655 ?
C11 O11 Cu6 111.19(18) . . ?
C12 O12 Cu6 108.7(5) . . ?
C12B O12 Cu6 111.8(5) . . ?
O12 C12 O13 126.0(11) . . ?
O12 C12 C11 117.6(7) . . ?
O13 C12 C11 115.6(9) . . ?
C12 O13 Gd1 118.1(6) . . ?
O13B C12B O12 127.2(11) . . ?
O13B C12B C11 120.0(9) . . ?
O12 C12B C11 112.0(6) . . ?
C12B O13B Gd1 118.3(7) . . ?
C11 O14 Gd1 118.62(19) . . ?
C13 O18 Cu7 110.92(18) . . ?
C14 O19 Cu7 112.41(19) . . ?
C15 O22 Cu7 112.5(2) . . ?
C16 O23 Cu7 112.5(2) . . ?
C1 N1 O1 115.9(2) . . ?
C1 N1 Cu3 118.97(18) . . ?
O1 N1 Cu3 124.78(17) . . ?
C2 N2 Cu3 109.58(17) . . ?
C2 N2 H2C 109.8 . . ?
Cu3 N2 H2C 109.8 . . ?
C2 N2 H2D 109.6 . . ?
Cu3 N2 H2D 109.7 . . ?
H2C N2 H2D 108.3 . . ?
C3 N3 O3 115.6(2) . . ?
C3 N3 Cu4 118.7(2) . . ?
O3 N3 Cu4 125.61(18) . . ?
C4 N4 Cu4 110.25(17) . . ?
C4 N4 H4C 109.7 . . ?
Cu4 N4 H4C 109.6 . . ?
C4 N4 H4D 109.4 . . ?
Cu4 N4 H4D 109.6 . . ?
H4C N4 H4D 108.2 . . ?
C5 N5 O5 115.9(2) . . ?
C5 N5 Cu5 118.62(19) . . ?
O5 N5 Cu5 125.43(17) . . ?
C6 N6 Cu5 110.29(17) . . ?
C6 N6 H6C 109.6 . . ?
Cu5 N6 H6C 109.7 . . ?
C6 N6 H6D 109.6 . . ?
Cu5 N6 H6D 109.5 . . ?
H6C N6 H6D 108.1 . . ?
C7 N7 O7 115.1(2) . . ?
C7 N7 Cu1 119.22(19) . . ?
O7 N7 Cu1 125.60(17) . . ?
C8 N8 Cu1 111.27(18) . . ?
C8 N8 H8C 109.6 . . ?
Cu1 N8 H8C 109.3 . . ?
C8 N8 H8D 109.4 . . ?
Cu1 N8 H8D 109.3 . . ?
H8C N8 H8D 107.9 . . ?
C9 N9 O9 114.9(2) . . ?
C9 N9 Cu2 118.5(2) . . ?
O9 N9 Cu2 126.23(17) . . ?
C10 N10 Cu2 110.61(19) . . ?
C10 N10 H10C 109.7 . . ?
Cu2 N10 H10C 109.6 . . ?
C10 N10 H10D 109.4 . . ?
Cu2 N10 H10D 109.5 . . ?
H10C N10 H10D 108.1 . . ?
N1 C1 O2 124.0(3) . . ?
N1 C1 C2 116.1(2) . . ?
O2 C1 C2 119.9(2) . . ?
N2 C2 C1 110.1(2) . . ?
N2 C2 H2A 109.6 . . ?
C1 C2 H2A 109.6 . . ?
N2 C2 H2B 109.6 . . ?
C1 C2 H2B 109.6 . . ?
H2A C2 H2B 108.2 . . ?
N3 C3 O4 124.0(3) . . ?
N3 C3 C4 116.3(2) . . ?
O4 C3 C4 119.7(2) . . ?
N4 C4 C3 110.8(2) . . ?
N4 C4 H4A 109.5 . . ?
C3 C4 H4A 109.5 . . ?
N4 C4 H4B 109.5 . . ?
C3 C4 H4B 109.5 . . ?
H4A C4 H4B 108.1 . . ?
N5 C5 O6 124.4(3) . . ?
N5 C5 C6 115.8(2) . . ?
O6 C5 C6 119.8(2) . . ?
N6 C6 C5 110.7(2) . . ?
N6 C6 H6A 109.5 . . ?
C5 C6 H6A 109.5 . . ?
N6 C6 H6B 109.5 . . ?
C5 C6 H6B 109.5 . . ?
H6A C6 H6B 108.1 . . ?
N7 C7 O8 124.5(3) . . ?
N7 C7 C8 116.0(2) . . ?
O8 C7 C8 119.5(2) . . ?
N8 C8 C7 110.5(2) . . ?
N8 C8 H8A 109.5 . . ?
C7 C8 H8A 109.5 . . ?
N8 C8 H8B 109.5 . . ?
C7 C8 H8B 109.5 . . ?
H8A C8 H8B 108.1 . . ?
O10 C9 N9 123.4(3) . . ?
O10 C9 C10 121.1(3) . . ?
N9 C9 C10 115.5(3) . . ?
N10 C10 C9 110.1(2) . . ?
N10 C10 H10A 109.6 . . ?
C9 C10 H10A 109.6 . . ?
N10 C10 H10B 109.6 . . ?
C9 C10 H10B 109.6 . . ?
H10A C10 H10B 108.2 . . ?
O14 C11 O11 126.1(3) . . ?
O14 C11 C12 119.0(4) . . ?
O11 C11 C12 114.5(4) . . ?
O14 C11 C12B 114.8(4) . . ?
O11 C11 C12B 118.7(4) . . ?
O20 C13 O18 125.1(3) . . ?
O20 C13 C14 119.3(3) . . ?
O18 C13 C14 115.6(3) . . ?
O21 C14 O19 126.4(3) . . ?
O21 C14 C13 118.9(3) . . ?
O19 C14 C13 114.7(3) . . ?
O24 C15 O22 125.6(3) . . ?
O24 C15 C16 119.0(3) . . ?
O22 C15 C16 115.4(3) . . ?
O25 C16 O23 125.7(3) . . ?
O25 C16 C15 119.8(3) . . ?
O23 C16 C15 114.4(3) . . ?
Gd1 O15 H15A 120(3) . . ?
Gd1 O15 H15B 125(3) . . ?
H15A O15 H15B 111(4) . . ?
H16A O16 H16B 109(3) . . ?
H32A O32 H32B 116(7) . . ?
H33A O33 H33B 122(8) . . ?
H31A O31 H31B 106(3) . . ?
H34A O34 H34B 112(4) . . ?
H35A O35 H35B 98.6 . . ?
H35C O35B H35D 108.0 . . ?
H16C O16B H16D 102.3 . . ?
H32C O32B H32D 106(3) . . ?
H31C O31B H31D 106.7 . . ?
H34C O34B H34D 106(3) . . ?
Cu1 O17 H17A 108(5) . . ?
Cu1 O17 H17B 108(7) . . ?
H17A O17 H17B 108(3) . . ?
Cu1 O17 H17C 125(6) . . ?
H17A O17 H17C 106(3) . . ?
Cu7 O26 H26A 102(3) . . ?
Cu7 O26 H26B 108(3) . . ?
H26A O26 H26B 104(4) . . ?
H27A O27 H27B 104(3) . . ?
H27C O27 H27D 107(3) . . ?
H28A O28 H28B 109(7) . . ?
Gd1 O29 H29A 116(6) . . ?
Gd1 O29 H29B 123(6) . . ?
H29A O29 H29B 114(8) . . ?
H29C O29B H29D 115(10) . . ?
H36A O36 H36B 104.5 . . ?
H36C O36C H36D 85.4 . . ?

loop_
_geom_bond_atom_site_label_1
_geom_bond_atom_site_label_2
_geom_bond_distance
_geom_bond_site_symmetry_2
_geom_bond_publ_flag
Gd1 O15 2.375(2) . ?
Gd1 O13B 2.378(5) . ?
Gd1 O9 2.425(2) . ?
Gd1 O3 2.458(2) . ?
Gd1 O14 2.458(2) . ?
Gd1 O7 2.4637(19) . ?
Gd1 O1 2.486(2) . ?
Gd1 O5 2.4931(19) . ?
Gd1 O13 2.517(5) . ?
Gd1 O29 2.737(4) . ?
Cu1 N7 1.913(2) . ?
Cu1 O9 1.942(2) . ?
Cu1 O10 1.950(2) . ?
Cu1 N8 2.030(3) . ?
Cu1 O17 2.416(3) . ?
Cu2 N9 1.909(2) . ?
Cu2 O1 1.929(2) . ?
Cu2 O2 1.952(2) . ?
Cu2 N10 2.001(3) . ?
Cu3 N1 1.905(2) . ?
Cu3 O4 1.944(2) . ?
Cu3 O3 1.954(2) . ?
Cu3 N2 2.039(2) . ?
Cu4 N3 1.907(3) . ?
Cu4 O5 1.9377(19) . ?
Cu4 O6 1.953(2) . ?
Cu4 N4 2.018(2) . ?
Cu5 N5 1.907(2) . ?
Cu5 O7 1.927(2) . ?
Cu5 O8 1.947(2) . ?
Cu5 N6 2.006(2) . ?
Cu6 O11 1.968(2) . ?
Cu6 O11 1.968(2) 2 ?
Cu6 O12 1.998(2) 2 ?
Cu6 O12 1.998(2) . ?
Cu6 O10 2.341(2) 1_455 ?
Cu6 O10 2.341(2) 2_655 ?
Cu7 O22 1.945(2) . ?
Cu7 O19 1.950(2) . ?
Cu7 O23 1.955(2) . ?
Cu7 O18 1.969(2) . ?
Cu7 O26 2.449(2) . ?
O1 N1 1.399(3) . ?
O2 C1 1.301(3) . ?
O3 N3 1.406(3) . ?
O4 C3 1.304(3) . ?
O5 N5 1.407(3) . ?
O6 C5 1.309(3) . ?
O7 N7 1.402(3) . ?
O8 C7 1.307(3) . ?
O9 N9 1.406(3) . ?
O10 C9 1.301(3) . ?
O11 C11 1.267(3) . ?
O12 C12 1.234(12) . ?
O12 C12B 1.325(12) . ?
C12 O13 1.255(9) . ?
C12 C11 1.558(14) . ?
C12B O13B 1.253(9) . ?
C12B C11 1.560(13) . ?
O14 C11 1.249(4) . ?
O18 C13 1.279(4) . ?
O19 C14 1.278(4) . ?
O20 C13 1.237(4) . ?
O21 C14 1.241(4) . ?
O22 C15 1.281(4) . ?
O23 C16 1.288(4) . ?
O24 C15 1.237(4) . ?
O25 C16 1.231(4) . ?
N1 C1 1.289(4) . ?
N2 C2 1.491(4) . ?
N2 H2C 0.9201 . ?
N2 H2D 0.9197 . ?
N3 C3 1.291(4) . ?
N4 C4 1.490(4) . ?
N4 H4C 0.9207 . ?
N4 H4D 0.9197 . ?
N5 C5 1.291(4) . ?
N6 C6 1.487(4) . ?
N6 H6C 0.9202 . ?
N6 H6D 0.9198 . ?
N7 C7 1.295(4) . ?
N8 C8 1.477(4) . ?
N8 H8C 0.9204 . ?
N8 H8D 0.9200 . ?
N9 C9 1.302(4) . ?
N10 C10 1.492(4) . ?
N10 H10C 0.9197 . ?
N10 H10D 0.9204 . ?
C1 C2 1.519(4) . ?
C2 H2A 0.9900 . ?
C2 H2B 0.9900 . ?
C3 C4 1.511(4) . ?
C4 H4A 0.9900 . ?
C4 H4B 0.9900 . ?
C5 C6 1.520(4) . ?
C6 H6A 0.9900 . ?
C6 H6B 0.9900 . ?
C7 C8 1.514(4) . ?
C8 H8A 0.9900 . ?
C8 H8B 0.9900 . ?
C9 C10 1.517(4) . ?
C10 H10A 0.9900 . ?
C10 H10B 0.9900 . ?
C13 C14 1.571(4) . ?
C15 C16 1.559(5) . ?
O15 H15A 0.822(19) . ?
O15 H15B 0.828(19) . ?
O16 H16A 0.821(18) . ?
O16 H16B 0.84(2) . ?
O32 H32A 0.87(2) . ?
O32 H32B 0.840(18) . ?
O33 H33A 0.84(2) . ?
O33 H33B 0.85(2) . ?
O31 H31A 0.846(19) . ?
O31 H31B 0.841(17) . ?
O34 H34A 0.84(2) . ?
O34 H34B 0.83(2) . ?
O35 H35A 0.8538 . ?
O35 H35B 0.9320 . ?
O35B H35C 0.8407 . ?
O35B H35D 0.8412 . ?
O16B H16C 0.8485 . ?
O16B H16D 0.9009 . ?
O32B H32C 0.854(18) . ?
O32B H32D 0.856(19) . ?
O31B H31C 0.8467 . ?
O31B H31D 0.8455 . ?
O34B H34C 0.869(17) . ?
O34B H34D 0.84(2) . ?
O17 H17A 0.838(14) . ?
O17 H17B 0.853(14) . ?
O17 H17C 0.85(2) . ?
O26 H26A 0.839(19) . ?
O26 H26B 0.837(19) . ?
O27 H27A 0.867(18) . ?
O27 H27B 0.845(19) . ?
O27 H27C 0.84(2) . ?
O27 H27D 0.830(18) . ?
O28 H28A 0.83(2) . ?
O28 H28B 0.83(2) . ?
O29 H29A 0.84(2) . ?
O29 H29B 0.84(2) . ?
O29B H29C 0.84(2) . ?
O29B H29D 0.84(2) . ?
O36 H36A 0.8389 . ?
O36 H36B 0.8821 . ?
O36C H36C 0.8818 . ?
O36C H36D 0.8481 . ?

loop_
_geom_hbond_atom_site_label_D
_geom_hbond_atom_site_label_H
_geom_hbond_atom_site_label_A
_geom_hbond_distance_DH
_geom_hbond_distance_HA
_geom_hbond_distance_DA
_geom_hbond_angle_DHA
_geom_hbond_site_symmetry_A
_geom_hbond_publ_flag
N2 H2C O5 0.92 2.38 3.268(3) 163.0 2_656 yes
N2 H2D O20 0.92 2.26 2.998(3) 137.3 2_556 yes
N4 H4C O24 0.92 2.47 3.002(4) 116.6 2_566 yes
N4 H4D O20 0.92 2.05 2.960(3) 170.5 . yes
N6 H6C O22 0.92 2.17 2.999(3) 149.7 1_655 yes
N6 H6D O33^a 0.92 2.01 2.920(5) 171.3 . yes
N6 H6D O32B^b 0.92 2.21 3.052(10) 151.3 . yes
N8 H8C O12 0.92 2.12 2.938(3) 146.8 1_655 yes
N8 H8D O11 0.92 2.38 2.974(3) 122.6 2_655 yes
N8 H8D O28 0.92 2.65 3.487(6) 152.2 2_655 yes
N10 H10C O24 0.92 2.17 2.988(4) 148.3 1_645 yes
N10 H10D O34^a 0.92 2.11 2.895(8) 142.0 2_655 yes
N10 H10D O34B^b 0.92 2.25 3.166(13) 171.0 2_655 yes
C4 H4A O4 0.99 2.47 3.455(3) 171.9 2_556 yes
C6 H6B O6 0.99 2.40 3.386(4) 172.0 2_666 yes
C8 H8A O36^e 0.99 2.21 3.20(3) 171.6 . yes
C10 H10A O12 0.99 2.51 3.267(4) 132.6 2_655 yes
C10 H10B O11 0.99 2.56 3.187(4) 121.1 1_655 yes
O15 H15A O4 0.822(19) 1.85(2) 2.646(3) 163(4) 2_656 yes
O15 H15B O20 0.828(19) 1.97(2) 2.771(3) 161(4) 1_655 yes
O16^a H16A^a O13^a 0.821(18) 1.985(17) 2.760(6) 157(5) . yes
O16^a H16B^a O32^a 0.84(2) 1.99(3) 2.801(6) 162(7) . yes
O32^a H32B^a O23 0.840(18) 1.975(18) 2.767(5) 157(5) . yes
O33^a H33A^a O2 0.84(2) 1.94(3) 2.764(4) 166(8) 1_565 yes
O33^a H33B^a O32^a 0.85(2) 1.90(4) 2.706(6) 158(8) . yes
O31^a H31A^a O33^a 0.846(19) 1.998(19) 2.763(7) 150(5) . yes
O31^a H31B^a O8 0.841(17) 1.994(17) 2.811(6) 164(7) . yes
O34^a H34A^a O16^a 0.84(2) 2.02(2) 2.708(11) 139(4) . yes
O34^a H34B^a O28 0.83(2) 2.49(2) 3.059(11) 127(3) 2_655 yes
O34^a H34B^a O36^e 0.83(2) 2.33(6) 3.07(2) 151(8) . yes
O34^a H34B^a O36C^f 0.83(2) 2.12(12) 2.55(2) 112(10) . yes
O35^a H35A^a O31^a 0.85 2.01 2.732(9) 141.9 . yes
O35^a H35A^a O31B^b 0.85 2.13 2.961(18) 165.8 . yes
O35^a H35A^a O36^e 0.85 1.89 2.41(2) 117.2 . yes
O35^a H35B^a O25 0.93 2.39 3.316(9) 174.4 1_655 yes
O35B^a H35D^a O35^a 0.84 2.20 2.916(15) 142.7 . yes
O16B^b H16C^b O13B^b 0.85 2.01 2.852(10) 172.2 . yes
O16B^b H16D^b O19 0.90 2.06 2.962(10) 176.7 . yes
O32B^b H32C^b O23 0.854(18) 2.119(19) 2.917(9) 155(5) . yes
O32B^b H32D^b O2 0.856(19) 2.116(18) 2.941(10) 161(7) 1_565 yes
O31B^b H31C^b O34B^b 0.85 2.16 2.65(3) 116.8 . yes
O31B^b H31D^b O8 0.85 2.00 2.846(12) 173.8 . yes
O34B^b H34C^b O31B^b 0.869(17) 2.329(18) 3.178(17) 166(4) 2_665 yes
O34B^b H34D^b O28 0.84(2) 2.49(2) 3.234(12) 149(5) 2_655 yes
O17 H17A O34^a 0.838(14) 2.21(6) 2.829(10) 131(6) . yes
O17 H17B^a O17 0.853(14) 2.024(18) 2.864(10) 168(10) 2_655 yes
O17 H17C^b N9 0.85(2) 2.70(8) 3.201(4) 119(6) 2_655 yes
O17 H17C^b O28 0.85(2) 2.475(19) 3.181(6) 141(3) 2_655 yes
O26 H26A O6 0.839(19) 2.15(2) 2.954(3) 161(4) . yes
O26 H26B O18 0.837(19) 2.07(2) 2.903(3) 173(4) 2_566 yes
O27 H27C^b O24 0.84(2) 1.99(3) 2.816(4) 167(9) 1_545 yes
O27 H27A^a O25 0.867(18) 2.331(19) 3.102(4) 148(4) 1_545 yes
O27 H27B^a O14 0.845(19) 2.50(2) 3.181(4) 139(3) . yes
O27 H27B^a N1 0.845(19) 2.54(4) 3.189(3) 135(3) . yes
O27 H27C^b O24 0.84(2) 1.99(3) 2.816(4) 167(9) 1_545 yes
O27 H27D^b O29B^b 0.830(18) 1.987(19) 2.753(7) 153(5) . yes
O28 H28A O25 0.83(2) 2.11(3) 2.905(5) 160(7) 1_545 yes
O28 H28B O14 0.83(2) 2.05(3) 2.856(5) 163(8) . yes
O29^a H29A^a O27 0.84(2) 2.11(4) 2.893(5) 155(8) . yes
O29^a H29B^a O21 0.84(2) 1.95(3) 2.776(5) 170(8) . yes
O29B^b H29C^b O21 0.84(2) 2.00(2) 2.731(7) 145(4) . yes
O29B^b H29D^b N9 0.84(2) 2.60(14) 3.122(7) 121(13) 1_455 yes
O29B^b H29D^b O15 0.84(2) 2.40(9) 3.116(9) 143(14) 1_455 yes
O36^e H36A^e O31^a 0.84 2.20 2.932(17) 146.2 . yes
O36^e H36B^e O35^a 0.88 1.84 2.41(2) 120.1 . yes
O36C^f H36C^f O31^a 0.88 2.24 3.121(16) 179.6 . yes
O36C^f H36D^f O36C^f 0.85 2.25 2.74(5) 116.8 2_665 yes

loop_
_geom_torsion_atom_site_label_1
_geom_torsion_atom_site_label_2
_geom_torsion_atom_site_label_3
_geom_torsion_atom_site_label_4
_geom_torsion
_geom_torsion_site_symmetry_1
_geom_torsion_site_symmetry_2
_geom_torsion_site_symmetry_3
_geom_torsion_site_symmetry_4
_geom_torsion_publ_flag
Cu6 O12 C12 O13 172.4(6) . . . . ?
Cu6 O12 C12 C11 -18.6(7) . . . . ?
O12 C12 O13 Gd1 155.1(6) . . . . ?
C11 C12 O13 Gd1 -14.1(8) . . . . ?
Cu6 O12 C12B O13B -179.5(7) . . . . ?
Cu6 O12 C12B C11 10.9(7) . . . . ?
O12 C12B O13B Gd1 -169.7(6) . . . . ?
C11 C12B O13B Gd1 -0.8(9) . . . . ?
Cu2 O1 N1 C1 7.3(3) . . . . ?
Gd1 O1 N1 C1 163.22(18) . . . . ?
Cu2 O1 N1 Cu3 -165.36(13) . . . . ?
Gd1 O1 N1 Cu3 -9.5(3) . . . . ?
Cu3 O3 N3 C3 5.0(3) . . . . ?
Gd1 O3 N3 C3 163.4(2) . . . . ?
Cu3 O3 N3 Cu4 -177.24(16) . . . . ?
Gd1 O3 N3 Cu4 -18.8(4) . . . . ?
Cu4 O5 N5 C5 4.1(3) . . . . ?
Gd1 O5 N5 C5 163.06(19) . . . . ?
Cu4 O5 N5 Cu5 -174.20(14) . . . . ?
Gd1 O5 N5 Cu5 -15.2(3) . . . . ?
Cu5 O7 N7 C7 6.6(3) . . . . ?
Gd1 O7 N7 C7 169.60(19) . . . . ?
Cu5 O7 N7 Cu1 -170.75(14) . . . . ?
Gd1 O7 N7 Cu1 -7.7(3) . . . . ?
Cu1 O9 N9 C9 -2.1(3) . . . . ?
Gd1 O9 N9 C9 -172.6(2) . . . . ?
Cu1 O9 N9 Cu2 170.34(15) . . . . ?
Gd1 O9 N9 Cu2 -0.2(3) . . . . ?
O1 N1 C1 O2 0.6(4) . . . . ?
Cu3 N1 C1 O2 173.8(2) . . . . ?
O1 N1 C1 C2 -179.2(2) . . . . ?
Cu3 N1 C1 C2 -6.0(3) . . . . ?
Cu2 O2 C1 N1 -8.1(3) . . . . ?
Cu2 O2 C1 C2 171.7(2) . . . . ?
Cu3 N2 C2 C1 13.6(3) . . . . ?
N1 C1 C2 N2 -5.9(3) . . . . ?
O2 C1 C2 N2 174.3(2) . . . . ?
O3 N3 C3 O4 -3.1(4) . . . . ?
Cu4 N3 C3 O4 179.0(2) . . . . ?
O3 N3 C3 C4 177.6(3) . . . . ?
Cu4 N3 C3 C4 -0.4(4) . . . . ?
Cu3 O4 C3 N3 -0.7(4) . . . . ?
Cu3 O4 C3 C4 178.6(2) . . . . ?
Cu4 N4 C4 C3 3.9(3) . . . . ?
N3 C3 C4 N4 -2.5(4) . . . . ?
O4 C3 C4 N4 178.1(2) . . . . ?
O5 N5 C5 O6 1.0(4) . . . . ?
Cu5 N5 C5 O6 179.4(2) . . . . ?
O5 N5 C5 C6 -178.0(2) . . . . ?
Cu5 N5 C5 C6 0.4(3) . . . . ?
Cu4 O6 C5 N5 -5.4(3) . . . . ?
Cu4 O6 C5 C6 173.6(2) . . . . ?
Cu5 N6 C6 C5 7.7(3) . . . . ?
N5 C5 C6 N6 -5.6(4) . . . . ?
O6 C5 C6 N6 175.3(2) . . . . ?
O7 N7 C7 O8 -0.2(4) . . . . ?
Cu1 N7 C7 O8 177.3(2) . . . . ?
O7 N7 C7 C8 178.4(2) . . . . ?
Cu1 N7 C7 C8 -4.0(4) . . . . ?
Cu5 O8 C7 N7 -6.2(4) . . . . ?
Cu5 O8 C7 C8 175.2(2) . . . . ?
Cu1 N8 C8 C7 1.4(3) . . . . ?
N7 C7 C8 N8 1.5(4) . . . . ?
O8 C7 C8 N8 -179.8(3) . . . . ?
Cu1 O10 C9 N9 4.1(4) . . . . ?
Cu6 O10 C9 N9 179.5(2) 1_655 . . . ?
Cu1 O10 C9 C10 -175.6(3) . . . . ?
Cu6 O10 C9 C10 -0.1(5) 1_655 . . . ?
O9 N9 C9 O10 -1.4(5) . . . . ?
Cu2 N9 C9 O10 -174.5(3) . . . . ?
O9 N9 C9 C10 178.3(3) . . . . ?
Cu2 N9 C9 C10 5.2(4) . . . . ?
Cu2 N10 C10 C9 -12.7(4) . . . . ?
O10 C9 C10 N10 -174.8(3) . . . . ?
N9 C9 C10 N10 5.5(5) . . . . ?
Gd1 O14 C11 O11 -175.6(2) . . . . ?
Gd1 O14 C11 C12 12.1(5) . . . . ?
Gd1 O14 C11 C12B -3.2(5) . . . . ?
Cu6 O11 C11 O14 -179.2(3) . . . . ?
Cu6 O11 C11 C12 -6.6(5) . . . . ?
Cu6 O11 C11 C12B 8.6(5) . . . . ?
O12 C12 C11 O14 -168.6(5) . . . . ?
O13 C12 C11 O14 1.6(8) . . . . ?
O12 C12 C11 O11 18.3(8) . . . . ?
O13 C12 C11 O11 -171.5(5) . . . . ?
O13B C12B C11 O14 2.8(8) . . . . ?
O12 C12B C11 O14 173.2(5) . . . . ?
O13B C12B C11 O11 175.8(6) . . . . ?
O12 C12B C11 O11 -13.7(8) . . . . ?
Cu7 O18 C13 O20 169.8(2) . . . . ?
Cu7 O18 C13 C14 -10.5(3) . . . . ?
Cu7 O19 C14 O21 -177.8(3) . . . . ?
Cu7 O19 C14 C13 0.7(3) . . . . ?
O20 C13 C14 O21 5.3(4) . . . . ?
O18 C13 C14 O21 -174.4(3) . . . . ?
O20 C13 C14 O19 -173.3(3) . . . . ?
O18 C13 C14 O19 6.9(4) . . . . ?
Cu7 O22 C15 O24 -178.3(3) . . . . ?
Cu7 O22 C15 C16 0.6(3) . . . . ?
Cu7 O23 C16 O25 177.3(4) . . . . ?
Cu7 O23 C16 C15 0.2(4) . . . . ?
O24 C15 C16 O25 1.2(6) . . . . ?
O22 C15 C16 O25 -177.9(4) . . . . ?
O24 C15 C16 O23 178.5(3) . . . . ?
O22 C15 C16 O23 -0.6(4) . . . . ?
